data_2206964
loop_
_publ_author_name
'Lei Cao'
'Duan-Jun Xu'

_publ_section_title
Tris(1<i>H</i>-benzimidazole-\k<i>N</i>^3^)(oxydiacetato-\k^3^<i>O</i>,<i>O</i>',<i>O</i>'')cobalt(II)
_journal_coeditor_code HB6272
_journal_issue 10
_journal_name_full 'Acta Crystallographica Section E'
_journal_page_first m2127
_journal_page_last m2129
_journal_paper_doi 10.1107/S1600536805030126
_journal_volume 61
_journal_year 2005
_chemical_formula_iupac '[Co (C7 H6 N2)3 (C4 H4 O5)]'
_chemical_formula_moiety 'C25 H22 Co N6 O5'
_chemical_formula_sum 'C25 H22 Co N6 O5'
_chemical_formula_weight 545.42
_chemical_name_systematic
;
Tris(1H-benzimidazole-\kN^3^)(oxydiacetate-\k^3^O,O',O'')cobalt(II)
;
_space_group_IT_number 14
_symmetry_cell_setting monoclinic
_symmetry_space_group_name_Hall '-P 2ybc'
_symmetry_space_group_name_H-M 'P 1 21/c 1'
_atom_sites_solution_hydrogens geom
_atom_sites_solution_primary direct
_atom_sites_solution_secondary difmap
_audit_creation_method SHELXL97
_cell_angle_alpha 90.00
_cell_angle_beta 91.2570(10)
_cell_angle_gamma 90.00
_cell_formula_units_Z 4
_cell_length_a 12.2152(4)
_cell_length_b 10.3120(2)
_cell_length_c 19.3617(4)
_cell_measurement_reflns_used 11165
_cell_measurement_temperature 295(2)
_cell_measurement_theta_max 26.50
_cell_measurement_theta_min 2.3
_cell_volume 2438.27(11)
_computing_cell_refinement PROCESS-AUTO
_computing_data_collection 'PROCESS-AUTO (Rigaku, 1998)'
_computing_data_reduction 'CrystalStructure (Rigaku/MSC, 2002)'
_computing_molecular_graphics 'ORTEP-3 for Windows (Farrugia, 1997)'
_computing_publication_material 'WinGX (Farrugia, 1999)'
_computing_structure_refinement 'SHELXL97 (Sheldrick, 1997)'
_computing_structure_solution 'SIR92 (Altomare et al., 1993)'
_diffrn_ambient_temperature 295(2)
_diffrn_detector_area_resol_mean 10.00
_diffrn_measured_fraction_theta_full 1.00
_diffrn_measured_fraction_theta_max 1.00
_diffrn_measurement_device_type 'Rigaku R-AXIS RAPID'
_diffrn_measurement_method \w
_diffrn_radiation_monochromator graphite
_diffrn_radiation_source 'fine-focus sealed tube'
_diffrn_radiation_type MoK\a
_diffrn_radiation_wavelength 0.71073
_diffrn_reflns_av_R_equivalents 0.0478
_diffrn_reflns_av_sigmaI/netI 0.0369
_diffrn_reflns_limit_h_max 14
_diffrn_reflns_limit_h_min -14
_diffrn_reflns_limit_k_max 12
_diffrn_reflns_limit_k_min -12
_diffrn_reflns_limit_l_max 23
_diffrn_reflns_limit_l_min -23
_diffrn_reflns_number 19382
_diffrn_reflns_theta_full 25.6
_diffrn_reflns_theta_max 25.60
_diffrn_reflns_theta_min 1.67
_diffrn_standards_decay_% 0
_diffrn_standards_interval_count 0
_diffrn_standards_interval_time 0
_diffrn_standards_number 0
_exptl_absorpt_coefficient_mu 0.753
_exptl_absorpt_correction_T_max 0.955
_exptl_absorpt_correction_T_min 0.918
_exptl_absorpt_correction_type multi-scan
_exptl_absorpt_process_details '(ABSCOR; Higashi, 1995)'
_exptl_crystal_colour red
_exptl_crystal_density_diffrn 1.486
_exptl_crystal_density_method 'not measured'
_exptl_crystal_description rod
_exptl_crystal_F_000 1124
_exptl_crystal_size_max 0.26
_exptl_crystal_size_mid 0.09
_exptl_crystal_size_min 0.06
_refine_diff_density_max 0.62
_refine_diff_density_min -0.56
_refine_ls_extinction_method none
_refine_ls_goodness_of_fit_ref 1.085
_refine_ls_hydrogen_treatment constr
_refine_ls_matrix_type full
_refine_ls_number_parameters 334
_refine_ls_number_reflns 4587
_refine_ls_number_restraints 0
_refine_ls_restrained_S_all 1.085
_refine_ls_R_factor_all 0.070
_refine_ls_R_factor_gt 0.041
_refine_ls_shift/su_max 0.001
_refine_ls_shift/su_mean 0.000
_refine_ls_structure_factor_coef Fsqd
_refine_ls_weighting_details 'calc w = 1/[\s^2^(Fo^2^)+(0.066P)^2^] where P=(Fo^2^+2Fc^2^)/3'
_refine_ls_weighting_scheme calc
_refine_ls_wR_factor_gt 0.100
_refine_ls_wR_factor_ref 0.114
_reflns_number_gt 3430
_reflns_number_total 4587
_reflns_threshold_expression I>2\s(I)
_cod_data_source_file hb6272.cif
_cod_data_source_block I
_cod_original_sg_symbol_H-M 'P 21/c'
_cod_database_code 2206964
_cod_database_fobs_code 2206964

loop_
_symmetry_equiv_pos_as_xyz
'x, y, z'
'-x, y+1/2, -z+1/2'
'-x, -y, -z'
'x, -y-1/2, z-1/2'

loop_
_atom_site_label
_atom_site_fract_x
_atom_site_fract_y
_atom_site_fract_z
_atom_site_U_iso_or_equiv
_atom_site_adp_type
_atom_site_calc_flag
_atom_site_refinement_flags
_atom_site_occupancy
_atom_site_type_symbol
Co 0.75191(3) 0.73907(3) 0.222358(18) 0.02765(13) Uani d . 1 Co
N11 0.4219(2) 0.6259(2) 0.18774(14) 0.0437(7) Uani d . 1 N
H11 0.3701 0.5709 0.1937 0.052 Uiso calc R 1 H
N13 0.58625(19) 0.7168(2) 0.19689(12) 0.0321(5) Uani d . 1 N
N21 0.7815(2) 0.3249(2) 0.23005(14) 0.0433(7) Uani d . 1 N
H21 0.7729 0.2560 0.2543 0.052 Uiso calc R 1 H
N23 0.7845(2) 0.5348(2) 0.20285(12) 0.0334(6) Uani d . 1 N
N31 0.7981(2) 0.7007(3) 0.44110(13) 0.0420(6) Uani d . 1 N
H31 0.8402 0.6847 0.4763 0.050 Uiso calc R 1 H
N33 0.7412(2) 0.7127(2) 0.33135(12) 0.0345(6) Uani d . 1 N
O1 0.79423(18) 0.7951(2) 0.12553(10) 0.0400(5) Uani d . 1 O
O2 0.9283(2) 0.8536(3) 0.05549(11) 0.0605(7) Uani d . 1 O
O3 0.92906(16) 0.80034(18) 0.23821(9) 0.0326(5) Uani d . 1 O
O4 0.73913(16) 0.93931(18) 0.24781(11) 0.0349(5) Uani d . 1 O
O5 0.82350(19) 1.09993(19) 0.30342(13) 0.0510(6) Uani d . 1 O
C1 0.8924(3) 0.8233(3) 0.11288(15) 0.0371(7) Uani d . 1 C
C2 0.9762(3) 0.8126(3) 0.17100(15) 0.0427(8) Uani d . 1 C
H2A 1.0222 0.7377 0.1628 0.051 Uiso calc R 1 H
H2B 1.0226 0.8889 0.1707 0.051 Uiso calc R 1 H
C3 0.9298(2) 0.9180(3) 0.27781(16) 0.0381(7) Uani d . 1 C
H3A 0.9868 0.9743 0.2608 0.046 Uiso calc R 1 H
H3B 0.9481 0.8973 0.3255 0.046 Uiso calc R 1 H
C4 0.8216(2) 0.9914(3) 0.27536(15) 0.0325(7) Uani d . 1 C
C12 0.5229(3) 0.6186(3) 0.21420(16) 0.0386(7) Uani d . 1 C
H12 0.5468 0.5507 0.2423 0.046 Uiso calc R 1 H
C14 0.5416(3) 0.9138(3) 0.12418(15) 0.0409(7) Uani d . 1 C
H14 0.6095 0.9539 0.1294 0.049 Uiso calc R 1 H
C15 0.4581(3) 0.9685(3) 0.08430(17) 0.0529(9) Uani d . 1 C
H15 0.4697 1.0482 0.0632 0.064 Uiso calc R 1 H
C16 0.3572(3) 0.9070(4) 0.07491(18) 0.0594(11) Uani d . 1 C
H16 0.3044 0.9451 0.0461 0.071 Uiso calc R 1 H
C17 0.3334(3) 0.7915(4) 0.10705(19) 0.0543(9) Uani d . 1 C
H17 0.2658 0.7513 0.1010 0.065 Uiso calc R 1 H
C18 0.4150(3) 0.7385(3) 0.14868(16) 0.0395(7) Uani d . 1 C
C19 0.5192(2) 0.7966(3) 0.15585(14) 0.0322(6) Uani d . 1 C
C22 0.7659(3) 0.4472(3) 0.25106(17) 0.0384(7) Uani d . 1 C
H22 0.7441 0.4684 0.2954 0.046 Uiso calc R 1 H
C24 0.8444(3) 0.4992(4) 0.07905(17) 0.0523(9) Uani d . 1 C
H24 0.8442 0.5859 0.0658 0.063 Uiso calc R 1 H
C25 0.8743(4) 0.4013(4) 0.0339(2) 0.0709(12) Uani d . 1 C
H25 0.8953 0.4238 -0.0104 0.085 Uiso calc R 1 H
C26 0.8740(4) 0.2702(4) 0.0525(2) 0.0716(12) Uani d . 1 C
H26 0.8955 0.2080 0.0208 0.086 Uiso calc R 1 H
C27 0.8425(3) 0.2324(3) 0.1167(2) 0.0587(10) Uani d . 1 C
H27 0.8403 0.1453 0.1291 0.070 Uiso calc R 1 H
C28 0.8138(3) 0.3298(3) 0.16284(17) 0.0417(8) Uani d . 1 C
C29 0.8150(2) 0.4617(3) 0.14489(15) 0.0357(7) Uani d . 1 C
C32 0.8211(3) 0.6793(3) 0.37488(15) 0.0399(7) Uani d . 1 C
H32 0.8871 0.6442 0.3608 0.048 Uiso calc R 1 H
C34 0.5556(3) 0.8102(3) 0.35706(16) 0.0418(8) Uani d . 1 C
H34 0.5310 0.8170 0.3114 0.050 Uiso calc R 1 H
C35 0.4904(3) 0.8483(3) 0.41094(17) 0.0490(9) Uani d . 1 C
H35 0.4206 0.8806 0.4013 0.059 Uiso calc R 1 H
C36 0.5276(3) 0.8392(3) 0.47969(17) 0.0501(9) Uani d . 1 C
H36 0.4818 0.8654 0.5148 0.060 Uiso calc R 1 H
C37 0.6292(3) 0.7929(3) 0.49633(16) 0.0457(8) Uani d . 1 C
H37 0.6539 0.7880 0.5420 0.055 Uiso calc R 1 H
C38 0.6943(3) 0.7534(3) 0.44255(15) 0.0373(7) Uani d . 1 C
C39 0.6587(3) 0.7614(3) 0.37345(14) 0.0337(7) Uani d . 1 C

loop_
_atom_site_aniso_label
_atom_site_aniso_U_11
_atom_site_aniso_U_22
_atom_site_aniso_U_33
_atom_site_aniso_U_12
_atom_site_aniso_U_13
_atom_site_aniso_U_23
Co 0.0265(2) 0.0297(2) 0.0267(2) 0.00020(16) -0.00089(15) -0.00012(16)
N11 0.0269(15) 0.0422(14) 0.0621(18) -0.0067(11) 0.0023(13) -0.0074(13)
N13 0.0290(14) 0.0342(12) 0.0330(13) -0.0017(10) -0.0034(11) -0.0010(10)
N21 0.0485(18) 0.0311(13) 0.0503(16) 0.0041(11) -0.0011(13) 0.0027(12)
N23 0.0332(15) 0.0346(13) 0.0323(13) 0.0045(10) -0.0010(11) -0.0025(11)
N31 0.0422(17) 0.0553(15) 0.0284(13) -0.0050(13) -0.0043(12) 0.0004(12)
N33 0.0406(16) 0.0353(13) 0.0278(12) 0.0006(11) 0.0008(11) -0.0002(10)
O1 0.0326(13) 0.0575(13) 0.0298(11) -0.0038(10) -0.0014(9) 0.0049(10)
O2 0.0486(16) 0.102(2) 0.0316(12) -0.0130(14) 0.0053(11) 0.0102(12)
O3 0.0298(12) 0.0380(10) 0.0299(10) 0.0054(8) -0.0006(9) -0.0019(9)
O4 0.0252(12) 0.0340(10) 0.0454(12) 0.0028(8) -0.0022(9) -0.0015(9)
O5 0.0457(15) 0.0311(11) 0.0756(17) 0.0034(10) -0.0099(12) -0.0118(11)
C1 0.036(2) 0.0437(17) 0.0316(16) 0.0031(14) 0.0014(14) 0.0007(13)
C2 0.0288(18) 0.064(2) 0.0351(16) 0.0062(15) 0.0050(14) 0.0002(15)
C3 0.0274(17) 0.0404(16) 0.0462(19) -0.0009(13) -0.0038(14) -0.0077(14)
C4 0.0307(17) 0.0295(14) 0.0372(16) -0.0006(12) 0.0000(13) 0.0047(13)
C12 0.0312(18) 0.0348(15) 0.0498(19) -0.0015(13) -0.0001(14) 0.0010(14)
C14 0.047(2) 0.0415(17) 0.0341(16) 0.0056(14) 0.0021(14) -0.0018(14)
C15 0.065(3) 0.052(2) 0.0421(19) 0.0218(18) 0.0038(18) 0.0034(16)
C16 0.055(3) 0.078(3) 0.045(2) 0.034(2) -0.0125(18) -0.0043(19)
C17 0.035(2) 0.073(2) 0.054(2) 0.0142(17) -0.0082(17) -0.0149(19)
C18 0.0319(18) 0.0457(17) 0.0409(17) 0.0064(14) -0.0009(13) -0.0103(14)
C19 0.0312(17) 0.0365(15) 0.0289(15) 0.0028(12) 0.0002(12) -0.0066(12)
C22 0.0398(19) 0.0343(16) 0.0411(17) 0.0057(13) -0.0002(14) -0.0017(14)
C24 0.059(2) 0.056(2) 0.0424(19) -0.0007(17) 0.0060(17) -0.0077(16)
C25 0.076(3) 0.090(3) 0.047(2) -0.004(2) 0.014(2) -0.022(2)
C26 0.073(3) 0.071(3) 0.071(3) 0.006(2) 0.008(2) -0.036(2)
C27 0.058(3) 0.0466(19) 0.072(3) 0.0091(17) -0.002(2) -0.0216(19)
C28 0.0315(18) 0.0402(17) 0.053(2) 0.0046(13) -0.0045(15) -0.0111(15)
C29 0.0270(17) 0.0418(16) 0.0382(17) 0.0035(12) -0.0028(13) -0.0087(13)
C32 0.040(2) 0.0454(17) 0.0347(17) 0.0012(14) -0.0004(14) -0.0020(14)
C34 0.050(2) 0.0417(16) 0.0339(16) 0.0047(15) 0.0008(15) 0.0005(14)
C35 0.050(2) 0.0484(19) 0.048(2) 0.0103(16) 0.0073(17) -0.0004(16)
C36 0.060(3) 0.0481(18) 0.0424(19) -0.0017(17) 0.0185(17) -0.0023(15)
C37 0.058(2) 0.0514(19) 0.0283(16) -0.0082(16) 0.0049(15) -0.0036(14)
C38 0.047(2) 0.0372(15) 0.0279(15) -0.0082(14) 0.0016(13) -0.0015(13)
C39 0.0446(19) 0.0286(14) 0.0279(14) -0.0032(13) 0.0023(13) 0.0000(12)

loop_
_atom_type_symbol
_atom_type_description
_atom_type_scat_dispersion_real
_atom_type_scat_dispersion_imag
_atom_type_scat_source
C C 0.0033 0.0000 'International Tables Vol C Tables 4.2.6.8 and 6.1.1.4'
H H 0.0000 0.0000 'International Tables Vol C Tables 4.2.6.8 and 6.1.1.4'
N N 0.0061 0.0000 'International Tables Vol C Tables 4.2.6.8 and 6.1.1.4'
O O 0.0106 0.0000 'International Tables Vol C Tables 4.2.6.8 and 6.1.1.4'
Co Co 0.3494 0.0000 'International Tables Vol C Tables 4.2.6.8 and 6.1.1.4'

loop_
_geom_angle_atom_site_label_1
_geom_angle_atom_site_label_2
_geom_angle_atom_site_label_3
_geom_angle
_geom_angle_publ_flag
O1 Co O3 77.60(8) y
O1 Co O4 87.68(8) y
O1 Co N13 94.47(9) y
O1 Co N23 93.63(9) y
O1 Co N33 165.29(9) y
O3 Co O4 76.89(7) y
O3 Co N13 168.69(8) y
O3 Co N23 96.61(8) y
O3 Co N33 88.88(8) y
O4 Co N13 94.91(8) y
O4 Co N23 172.95(8) y
O4 Co N33 83.58(8) y
N13 Co N23 91.89(9) y
N13 Co N33 98.03(9) y
N33 Co N23 93.65(9) y
C12 N11 C18 107.6(3) ?
C12 N11 H11 126.2 ?
C18 N11 H11 126.2 ?
C12 N13 C19 104.8(2) ?
C12 N13 Co 126.5(2) ?
C19 N13 Co 128.63(19) ?
C22 N21 C28 107.5(3) ?
C22 N21 H21 126.3 ?
C28 N21 H21 126.3 ?
C22 N23 C29 104.4(2) ?
C22 N23 Co 120.2(2) ?
C29 N23 Co 135.09(19) ?
C32 N31 C38 107.3(3) ?
C32 N31 H31 126.4 ?
C38 N31 H31 126.4 ?
C32 N33 C39 104.7(2) ?
C32 N33 Co 127.1(2) ?
C39 N33 Co 126.08(19) ?
C1 O1 Co 120.29(19) ?
C3 O3 C2 114.2(2) ?
C3 O3 Co 107.62(16) ?
C2 O3 Co 107.53(16) ?
C4 O4 Co 116.90(18) ?
O2 C1 O1 125.8(3) ?
O2 C1 C2 116.0(3) ?
O1 C1 C2 118.0(3) ?
O3 C2 C1 113.7(3) ?
O3 C2 H2A 108.8 ?
C1 C2 H2A 108.8 ?
O3 C2 H2B 108.8 ?
C1 C2 H2B 108.8 ?
H2A C2 H2B 107.7 ?
O3 C3 C4 114.1(2) ?
O3 C3 H3A 108.7 ?
C4 C3 H3A 108.7 ?
O3 C3 H3B 108.7 ?
C4 C3 H3B 108.7 ?
H3A C3 H3B 107.6 ?
O5 C4 O4 125.4(3) ?
O5 C4 C3 115.2(3) ?
O4 C4 C3 119.4(2) ?
N13 C12 N11 113.7(3) ?
N13 C12 H12 123.1 ?
N11 C12 H12 123.1 ?
C15 C14 C19 116.8(3) ?
C15 C14 H14 121.6 ?
C19 C14 H14 121.6 ?
C14 C15 C16 121.7(3) ?
C14 C15 H15 119.1 ?
C16 C15 H15 119.1 ?
C17 C16 C15 121.9(3) ?
C17 C16 H16 119.1 ?
C15 C16 H16 119.1 ?
C16 C17 C18 116.7(3) ?
C16 C17 H17 121.6 ?
C18 C17 H17 121.6 ?
C17 C18 N11 133.1(3) ?
C17 C18 C19 121.8(3) ?
N11 C18 C19 104.9(3) ?
C14 C19 N13 130.2(3) ?
C14 C19 C18 120.9(3) ?
N13 C19 C18 108.8(3) ?
N23 C22 N21 113.6(3) ?
N23 C22 H22 123.2 ?
N21 C22 H22 123.2 ?
C29 C24 C25 116.9(3) ?
C29 C24 H24 121.6 ?
C25 C24 H24 121.6 ?
C24 C25 C26 122.5(4) ?
C24 C25 H25 118.7 ?
C26 C25 H25 118.7 ?
C27 C26 C25 120.8(4) ?
C27 C26 H26 119.6 ?
C25 C26 H26 119.6 ?
C26 C27 C28 117.2(4) ?
C26 C27 H27 121.4 ?
C28 C27 H27 121.4 ?
N21 C28 C27 131.7(3) ?
N21 C28 C29 106.0(3) ?
C27 C28 C29 122.3(3) ?
C24 C29 C28 120.2(3) ?
C24 C29 N23 131.4(3) ?
C28 C29 N23 108.5(3) ?
N33 C32 N31 113.6(3) ?
N33 C32 H32 123.2 ?
N31 C32 H32 123.2 ?
C35 C34 C39 117.7(3) ?
C35 C34 H34 121.1 ?
C39 C34 H34 121.1 ?
C34 C35 C36 121.2(3) ?
C34 C35 H35 119.4 ?
C36 C35 H35 119.4 ?
C37 C36 C35 121.5(3) ?
C37 C36 H36 119.2 ?
C35 C36 H36 119.2 ?
C36 C37 C38 117.4(3) ?
C36 C37 H37 121.3 ?
C38 C37 H37 121.3 ?
N31 C38 C37 132.4(3) ?
N31 C38 C39 105.7(3) ?
C37 C38 C39 122.0(3) ?
C34 C39 C38 120.1(3) ?
C34 C39 N33 131.1(3) ?
C38 C39 N33 108.8(3) ?

loop_
_geom_bond_atom_site_label_1
_geom_bond_atom_site_label_2
_geom_bond_distance
_geom_bond_publ_flag
Co O1 2.039(2) y
Co O3 2.269(2) y
Co O4 2.1294(19) y
Co N13 2.085(2) y
Co N23 2.178(2) y
Co N33 2.134(2) y
N11 C12 1.327(4) ?
N11 C18 1.387(4) ?
N11 H11 0.8600 ?
N13 C12 1.323(4) ?
N13 C19 1.397(4) ?
N21 C22 1.339(4) ?
N21 C28 1.369(4) ?
N21 H21 0.8600 ?
N23 C22 1.322(4) ?
N23 C29 1.409(4) ?
N31 C32 1.337(4) ?
N31 C38 1.381(4) ?
N31 H31 0.8600 ?
N33 C32 1.321(4) ?
N33 C39 1.403(4) ?
O1 C1 1.263(4) ?
O2 C1 1.243(4) ?
O3 C3 1.435(3) ?
O3 C2 1.440(3) ?
O4 C4 1.251(3) ?
O5 C4 1.244(3) ?
C1 C2 1.508(4) ?
C2 H2A 0.9700 ?
C2 H2B 0.9700 ?
C3 C4 1.523(4) ?
C3 H3A 0.9700 ?
C3 H3B 0.9700 ?
C12 H12 0.9300 ?
C14 C15 1.385(4) ?
C14 C19 1.386(4) ?
C14 H14 0.9300 ?
C15 C16 1.395(5) ?
C15 H15 0.9300 ?
C16 C17 1.378(5) ?
C16 H16 0.9300 ?
C17 C18 1.381(4) ?
C17 H17 0.9300 ?
C18 C19 1.410(4) ?
C22 H22 0.9300 ?
C24 C29 1.387(5) ?
C24 C25 1.390(5) ?
C24 H24 0.9300 ?
C25 C26 1.400(6) ?
C25 H25 0.9300 ?
C26 C27 1.365(6) ?
C26 H26 0.9300 ?
C27 C28 1.395(5) ?
C27 H27 0.9300 ?
C28 C29 1.404(4) ?
C32 H32 0.9300 ?
C34 C35 1.383(4) ?
C34 C39 1.387(4) ?
C34 H34 0.9300 ?
C35 C36 1.400(5) ?
C35 H35 0.9300 ?
C36 C37 1.362(5) ?
C36 H36 0.9300 ?
C37 C38 1.385(4) ?
C37 H37 0.9300 ?
C38 C39 1.400(4) ?

loop_
_geom_hbond_atom_site_label_D
_geom_hbond_atom_site_label_H
_geom_hbond_atom_site_label_A
_geom_hbond_site_symmetry_A
_geom_hbond_distance_DH
_geom_hbond_distance_HA
_geom_hbond_distance_DA
_geom_hbond_angle_DHA
_geom_hbond_publ_flag
N11 H11 O4 2_645 0.86 2.23 3.039(3) 157 y
N11 H11 O5 2_645 0.86 2.39 3.018(3) 131 y
N21 H21 O5 1_545 0.86 1.96 2.762(3) 154 y
N31 H31 O2 4_576 0.86 1.90 2.756(3) 178 y
